data_7058391
loop_
_publ_author_name
'Rahman, Mohammed M.'
'Hussain, Mohammad Musarraf'
'Arshad, Muhammad Nadeem'
'Awual, Md. Rabiul'
'Asiri, Abdullah M.'

_publ_section_title
;
 Arsenic sensor development based on modified with
 (E)-N'-(2-Nitrobenzylidine)-benzenesulfonohydrazide:
 A real sample analysis
;
_journal_coden_ASTM NJCHE5
_journal_issue 23
_journal_name_full 'New Journal of Chemistry'
_journal_page_first 9066
_journal_page_last 9075
_journal_paper_doi 10.1039/c9nj01567a
_journal_volume 43
_journal_year 2019
_chemical_formula_moiety 'C13 H11 N3 O4 S'
_chemical_formula_sum 'C13 H11 N3 O4 S'
_chemical_formula_weight 305.31
_chemical_name_common N'-[(E)-(2-nitrophenyl)methylidene]benzenesulfonohydrazide
_chemical_name_systematic N'-[(E)-(2-nitrophenyl)methylidene]benzenesulfonohydrazide
_space_group_crystal_system monoclinic
_space_group_IT_number 14
_space_group_name_Hall '-P 2yn'
_space_group_name_H-M_alt 'P 1 21/n 1'
_symmetry_space_group_name_Hall '-P 2yn'
_symmetry_space_group_name_H-M 'P 1 21/n 1'
_atom_sites_solution_hydrogens mixed
_audit_creation_method SHELXL-2014/7
_audit_update_record
;
2015-12-25 deposited with the CCDC.    2019-05-14 downloaded from the CCDC.
;
_cell_angle_alpha 90
_cell_angle_beta 98.807(4)
_cell_angle_gamma 90
_cell_formula_units_Z 4
_cell_length_a 5.5720(3)
_cell_length_b 23.2361(9)
_cell_length_c 10.6070(4)
_cell_measurement_reflns_used 2586
_cell_measurement_temperature 296(2)
_cell_measurement_theta_max 29.2394
_cell_measurement_theta_min 3.2637
_cell_volume 1357.11(10)
_computing_cell_refinement 'CrysAlis PRO (Agilent, 2012)'
_computing_data_collection 'CrysAlis PRO (Agilent, 2012)'
_computing_data_reduction 'CrysAlis PRO (Agilent, 2012)'
_computing_structure_refinement 'SHELXL-2014/7 (Sheldrick, 2014)'
_computing_structure_solution 'SHELXS-97 (Sheldrick, 1990)'
_diffrn_ambient_temperature 296(2)
_diffrn_measured_fraction_theta_full 0.999
_diffrn_measured_fraction_theta_max 0.861
_diffrn_measurement_device_type 'SuperNova, Dual, Cu at zero, Atlas, CCD'
_diffrn_measurement_method '\w scans'
_diffrn_radiation_type MoK\a
_diffrn_radiation_wavelength 0.7107
_diffrn_reflns_av_R_equivalents 0.0217
_diffrn_reflns_av_unetI/netI 0.0389
_diffrn_reflns_Laue_measured_fraction_full 0.999
_diffrn_reflns_Laue_measured_fraction_max 0.861
_diffrn_reflns_limit_h_max 7
_diffrn_reflns_limit_h_min -5
_diffrn_reflns_limit_k_max 31
_diffrn_reflns_limit_k_min -29
_diffrn_reflns_limit_l_max 14
_diffrn_reflns_limit_l_min -13
_diffrn_reflns_number 6309
_diffrn_reflns_point_group_measured_fraction_full 0.999
_diffrn_reflns_point_group_measured_fraction_max 0.861
_diffrn_reflns_theta_full 26.000
_diffrn_reflns_theta_max 29.302
_diffrn_reflns_theta_min 3.270
_diffrn_source 'fine-focus sealed tube'
_exptl_absorpt_coefficient_mu 0.259
_exptl_absorpt_correction_T_max 1.00000
_exptl_absorpt_correction_T_min 0.85505
_exptl_absorpt_correction_type multi-scan
_exptl_absorpt_process_details 'SADABS (Sheldrick, 96)'
_exptl_crystal_colour yellow
_exptl_crystal_density_diffrn 1.494
_exptl_crystal_density_method 'not measured'
_exptl_crystal_description plate
_exptl_crystal_F_000 632
_exptl_crystal_recrystallization_method 'Re-crystallisation from solvent: '
_exptl_crystal_size_max 0.49
_exptl_crystal_size_mid 0.24
_exptl_crystal_size_min 0.07
_refine_diff_density_max 0.282
_refine_diff_density_min -0.366
_refine_diff_density_rms 0.050
_refine_ls_extinction_method none
_refine_ls_goodness_of_fit_ref 1.024
_refine_ls_hydrogen_treatment mixed
_refine_ls_matrix_type full
_refine_ls_number_parameters 193
_refine_ls_number_reflns 3211
_refine_ls_number_restraints 0
_refine_ls_restrained_S_all 1.024
_refine_ls_R_factor_all 0.0665
_refine_ls_R_factor_gt 0.0441
_refine_ls_shift/su_max 0.000
_refine_ls_shift/su_mean 0.000
_refine_ls_structure_factor_coef Fsqd
_refine_ls_weighting_details 'w=1/[\s^2^(Fo^2^)+(0.0448P)^2^+0.4319P] where P=(Fo^2^+2Fc^2^)/3'
_refine_ls_weighting_scheme calc
_refine_ls_wR_factor_gt 0.0973
_refine_ls_wR_factor_ref 0.1106
_reflns_Friedel_coverage 0.000
_reflns_number_gt 2411
_reflns_number_total 3211
_reflns_threshold_expression 'I > 2\s(I)'
_cod_data_source_file c9nj01567a2.cif
_cod_data_source_block shelx
_cod_depositor_comments
;
 Updated bibliographic information.

 Antanas Vaitkus,
 2019-09-23
;
_cod_database_code 7058391
_shelx_shelxl_version_number 2014/7
_shelx_space_group_comment
;
The symmetry employed for this shelxl refinement is uniquely defined
by the following loop, which should always be used as a source of
symmetry information in preference to the above space-group names.
They are only intended as comments.
;

loop_
_space_group_symop_operation_xyz
'x, y, z'
'-x+1/2, y+1/2, -z+1/2'
'-x, -y, -z'
'x-1/2, -y-1/2, z-1/2'

loop_
_atom_site_label
_atom_site_type_symbol
_atom_site_fract_x
_atom_site_fract_y
_atom_site_fract_z
_atom_site_U_iso_or_equiv
_atom_site_adp_type
_atom_site_occupancy
_atom_site_site_symmetry_order
_atom_site_calc_flag
_atom_site_refinement_flags_posn
_atom_site_refinement_flags_adp
C1 C 0.1456(3) -0.03925(8) 0.19316(17) 0.0318(4) Uani 1 1 d . .
C2 C -0.0457(4) -0.07872(8) 0.18544(18) 0.0348(4) Uani 1 1 d . .
C3 C -0.1171(4) -0.11204(10) 0.0772(2) 0.0469(5) Uani 1 1 d . .
H3 H -0.2441 -0.1382 0.0753 0.056 Uiso 1 1 calc R U
C4 C 0.0007(4) -0.10618(10) -0.0269(2) 0.0510(6) Uani 1 1 d . .
H4 H -0.0490 -0.1275 -0.1005 0.061 Uiso 1 1 calc R U
C5 C 0.1932(4) -0.06847(10) -0.0215(2) 0.0482(6) Uani 1 1 d . .
H5 H 0.2752 -0.0647 -0.0911 0.058 Uiso 1 1 calc R U
C6 C 0.2641(4) -0.03636(9) 0.08679(19) 0.0415(5) Uani 1 1 d . .
H6 H 0.3964 -0.0118 0.0891 0.050 Uiso 1 1 calc R U
C7 C 0.2344(3) -0.00408(8) 0.30566(17) 0.0324(4) Uani 1 1 d . .
H7 H 0.1758 -0.0099 0.3822 0.039 Uiso 1 1 calc R U
C8 C 0.4929(3) 0.17465(8) 0.33649(18) 0.0336(4) Uani 1 1 d . .
C9 C 0.5340(5) 0.19807(11) 0.2227(2) 0.0597(7) Uani 1 1 d . .
H9 H 0.6491 0.1820 0.1783 0.072 Uiso 1 1 calc R U
C10 C 0.4017(6) 0.24582(12) 0.1751(3) 0.0756(9) Uani 1 1 d . .
H10 H 0.4289 0.2621 0.0984 0.091 Uiso 1 1 calc R U
C11 C 0.2335(5) 0.26902(11) 0.2390(3) 0.0667(7) Uani 1 1 d . .
H11 H 0.1480 0.3016 0.2071 0.080 Uiso 1 1 calc R U
C12 C 0.1888(5) 0.24484(13) 0.3500(3) 0.0771(9) Uani 1 1 d . .
H12 H 0.0694 0.2604 0.3923 0.092 Uiso 1 1 calc R U
C13 C 0.3189(5) 0.19755(11) 0.4002(2) 0.0600(7) Uani 1 1 d . .
H13 H 0.2891 0.1813 0.4764 0.072 Uiso 1 1 calc R U
N1 N -0.1841(3) -0.08718(8) 0.29082(17) 0.0424(4) Uani 1 1 d . .
N2 N 0.3931(3) 0.03453(7) 0.29658(14) 0.0335(4) Uani 1 1 d . .
N3 N 0.4823(3) 0.06189(7) 0.40976(15) 0.0356(4) Uani 1 1 d . .
O1 O -0.2863(4) -0.13333(8) 0.29722(18) 0.0756(6) Uani 1 1 d . .
O2 O -0.1931(3) -0.04872(7) 0.36826(15) 0.0523(4) Uani 1 1 d . .
O3 O 0.8355(3) 0.10090(6) 0.32067(14) 0.0449(4) Uani 1 1 d . .
O4 O 0.7501(3) 0.12874(6) 0.53473(13) 0.0448(4) Uani 1 1 d . .
S1 S 0.66702(9) 0.11604(2) 0.40335(4) 0.03306(15) Uani 1 1 d . .
H1 H 0.401(4) 0.0621(9) 0.469(2) 0.040 Uiso 1 1 d . U

loop_
_atom_site_aniso_label
_atom_site_aniso_U_11
_atom_site_aniso_U_22
_atom_site_aniso_U_33
_atom_site_aniso_U_23
_atom_site_aniso_U_13
_atom_site_aniso_U_12
C1 0.0327(10) 0.0318(9) 0.0312(9) 0.0028(8) 0.0059(8) 0.0015(8)
C2 0.0337(10) 0.0375(10) 0.0339(10) 0.0036(8) 0.0070(8) -0.0001(8)
C3 0.0435(12) 0.0491(13) 0.0476(12) -0.0048(10) 0.0051(10) -0.0137(10)
C4 0.0572(14) 0.0563(14) 0.0391(11) -0.0131(10) 0.0062(11) -0.0081(12)
C5 0.0561(14) 0.0550(14) 0.0366(11) -0.0068(10) 0.0163(10) -0.0063(11)
C6 0.0437(12) 0.0447(12) 0.0382(10) -0.0028(9) 0.0131(9) -0.0080(10)
C7 0.0362(10) 0.0314(10) 0.0306(9) 0.0018(8) 0.0077(8) 0.0009(8)
C8 0.0363(10) 0.0289(9) 0.0358(10) 0.0013(8) 0.0059(8) -0.0005(8)
C9 0.0766(18) 0.0550(15) 0.0543(14) 0.0175(12) 0.0320(13) 0.0190(13)
C10 0.104(2) 0.0643(17) 0.0655(17) 0.0373(14) 0.0362(17) 0.0287(17)
C11 0.0756(18) 0.0531(15) 0.0740(18) 0.0264(14) 0.0193(15) 0.0243(14)
C12 0.0795(19) 0.0761(19) 0.085(2) 0.0301(16) 0.0415(16) 0.0439(16)
C13 0.0679(17) 0.0637(16) 0.0549(14) 0.0235(12) 0.0297(12) 0.0258(13)
N1 0.0354(9) 0.0515(11) 0.0412(9) 0.0062(9) 0.0084(8) -0.0034(9)
N2 0.0400(9) 0.0318(8) 0.0288(8) -0.0015(7) 0.0053(7) 0.0015(7)
N3 0.0485(10) 0.0321(8) 0.0274(8) -0.0034(7) 0.0096(7) -0.0050(8)
O1 0.0851(14) 0.0784(13) 0.0688(12) 0.0003(10) 0.0287(10) -0.0448(11)
O2 0.0504(10) 0.0589(10) 0.0528(9) 0.0008(8) 0.0238(8) 0.0053(8)
O3 0.0422(8) 0.0438(8) 0.0517(9) -0.0055(7) 0.0168(7) 0.0029(7)
O4 0.0511(9) 0.0424(8) 0.0369(8) -0.0056(6) -0.0058(7) 0.0029(7)
S1 0.0370(3) 0.0295(2) 0.0324(2) -0.0027(2) 0.00427(19) 0.0005(2)

loop_
_atom_type_symbol
_atom_type_description
_atom_type_scat_dispersion_real
_atom_type_scat_dispersion_imag
_atom_type_scat_source
C C 0.0181 0.0091 'International Tables Vol C Tables 4.2.6.8 and 6.1.1.4'
H H 0.0000 0.0000 'International Tables Vol C Tables 4.2.6.8 and 6.1.1.4'
N N 0.0311 0.0180 'International Tables Vol C Tables 4.2.6.8 and 6.1.1.4'
O O 0.0492 0.0322 'International Tables Vol C Tables 4.2.6.8 and 6.1.1.4'
S S 0.3331 0.5567 'International Tables Vol C Tables 4.2.6.8 and 6.1.1.4'

loop_
_geom_angle_atom_site_label_1
_geom_angle_atom_site_label_2
_geom_angle_atom_site_label_3
_geom_angle
C6 C1 C2 115.81(17)
C6 C1 C7 119.27(17)
C2 C1 C7 124.84(17)
C3 C2 C1 122.16(18)
C3 C2 N1 115.92(18)
C1 C2 N1 121.92(17)
C4 C3 C2 119.7(2)
C4 C3 H3 120.1
C2 C3 H3 120.1
C3 C4 C5 119.6(2)
C3 C4 H4 120.2
C5 C4 H4 120.2
C6 C5 C4 120.1(2)
C6 C5 H5 120.0
C4 C5 H5 120.0
C5 C6 C1 122.6(2)
C5 C6 H6 118.7
C1 C6 H6 118.7
N2 C7 C1 118.81(17)
N2 C7 H7 120.6
C1 C7 H7 120.6
C13 C8 C9 120.29(19)
C13 C8 S1 119.36(16)
C9 C8 S1 120.34(17)
C8 C9 C10 119.1(2)
C8 C9 H9 120.4
C10 C9 H9 120.4
C11 C10 C9 120.6(2)
C11 C10 H10 119.7
C9 C10 H10 119.7
C10 C11 C12 120.2(2)
C10 C11 H11 119.9
C12 C11 H11 119.9
C11 C12 C13 120.5(3)
C11 C12 H12 119.7
C13 C12 H12 119.7
C8 C13 C12 119.3(2)
C8 C13 H13 120.4
C12 C13 H13 120.4
O2 N1 O1 122.58(19)
O2 N1 C2 119.72(18)
O1 N1 C2 117.69(19)
C7 N2 N3 114.83(16)
N2 N3 S1 117.60(13)
N2 N3 H1 119.9(15)
S1 N3 H1 116.5(15)
O3 S1 O4 120.37(9)
O3 S1 N3 108.32(9)
O4 S1 N3 103.32(9)
O3 S1 C8 108.57(9)
O4 S1 C8 108.04(9)
N3 S1 C8 107.53(9)

loop_
_geom_bond_atom_site_label_1
_geom_bond_atom_site_label_2
_geom_bond_distance
C1 C6 1.393(3)
C1 C2 1.399(3)
C1 C7 1.468(3)
C2 C3 1.391(3)
C2 N1 1.465(3)
C3 C4 1.375(3)
C3 H3 0.9300
C4 C5 1.379(3)
C4 H4 0.9300
C5 C6 1.376(3)
C5 H5 0.9300
C6 H6 0.9300
C7 N2 1.274(2)
C7 H7 0.9300
C8 C13 1.371(3)
C8 C9 1.375(3)
C8 S1 1.7573(19)
C9 C10 1.384(3)
C9 H9 0.9300
C10 C11 1.350(4)
C10 H10 0.9300
C11 C12 1.361(4)
C11 H11 0.9300
C12 C13 1.378(3)
C12 H12 0.9300
C13 H13 0.9300
N1 O2 1.220(2)
N1 O1 1.221(2)
N2 N3 1.382(2)
N3 S1 1.6336(17)
N3 H1 0.83(2)
O3 S1 1.4234(15)
O4 S1 1.4304(14)

loop_
_geom_hbond_atom_site_label_D
_geom_hbond_atom_site_label_H
_geom_hbond_atom_site_label_A
_geom_hbond_distance_DH
_geom_hbond_distance_HA
_geom_hbond_distance_DA
_geom_hbond_angle_DHA
_geom_hbond_site_symmetry_A
C7 H7 O2 0.93 2.23 2.770(2) 116.4 .
C13 H13 O1 0.93 2.65 3.569(3) 170.1 3_556
N3 H1 O2 0.83(2) 2.24(2) 3.065(2) 172(2) 3_556

loop_
_geom_torsion_atom_site_label_1
_geom_torsion_atom_site_label_2
_geom_torsion_atom_site_label_3
_geom_torsion_atom_site_label_4
_geom_torsion
C6 C1 C2 C3 -1.5(3)
C7 C1 C2 C3 -178.14(18)
C6 C1 C2 N1 178.93(18)
C7 C1 C2 N1 2.3(3)
C1 C2 C3 C4 -0.6(3)
N1 C2 C3 C4 179.0(2)
C2 C3 C4 C5 1.8(4)
C3 C4 C5 C6 -1.0(4)
C4 C5 C6 C1 -1.3(4)
C2 C1 C6 C5 2.4(3)
C7 C1 C6 C5 179.27(19)
C6 C1 C7 N2 10.6(3)
C2 C1 C7 N2 -172.87(18)
C13 C8 C9 C10 1.6(4)
S1 C8 C9 C10 -177.1(2)
C8 C9 C10 C11 -0.4(5)
C9 C10 C11 C12 -1.3(5)
C10 C11 C12 C13 1.8(5)
C9 C8 C13 C12 -1.1(4)
S1 C8 C13 C12 177.6(2)
C11 C12 C13 C8 -0.6(5)
C3 C2 N1 O2 -155.42(19)
C1 C2 N1 O2 24.2(3)
C3 C2 N1 O1 24.8(3)
C1 C2 N1 O1 -155.6(2)
C1 C7 N2 N3 -174.35(15)
C7 N2 N3 S1 -174.31(14)
N2 N3 S1 O3 -43.40(17)
N2 N3 S1 O4 -172.14(14)
N2 N3 S1 C8 73.75(16)
C13 C8 S1 O3 -179.19(18)
C9 C8 S1 O3 -0.5(2)
C13 C8 S1 O4 -47.1(2)
C9 C8 S1 O4 131.58(19)
C13 C8 S1 N3 63.8(2)
C9 C8 S1 N3 -117.50(19)
